data_2204610
loop_
_publ_author_name
'Weber, Edwin'
'Kunze, Denise'
'Seichter, Wilhelm'

_publ_section_title
;
 1,8-Anthraquinono-18-crown-5 monohydrate
;
_journal_issue 12
_journal_name_full 'Acta Crystallographica Section E'
_journal_page_first o2331
_journal_page_last o2333
_journal_paper_doi 10.1107/S1600536804029022
_journal_volume 60
_journal_year 2004
_chemical_formula_iupac 'C22 H22 O7, H2 O'
_chemical_formula_moiety 'C22 H22 O7, H2 O'
_chemical_formula_sum 'C22 H24 O8'
_chemical_formula_weight 416.41
_chemical_name_systematic
;
1,8-anthraquinono-18-crown-5 monohydrate
;
_space_group_IT_number 2
_symmetry_cell_setting triclinic
_symmetry_space_group_name_Hall '-P 1'
_symmetry_space_group_name_H-M 'P -1'
_atom_sites_solution_hydrogens geom
_atom_sites_solution_primary direct
_atom_sites_solution_secondary difmap
_audit_creation_method SHELXL-97
_cell_angle_alpha 98.80(3)
_cell_angle_beta 106.00(3)
_cell_angle_gamma 95.47(3)
_cell_formula_units_Z 2
_cell_length_a 7.4410(10)
_cell_length_b 11.502(2)
_cell_length_c 12.492(2)
_cell_measurement_reflns_used 25
_cell_measurement_temperature 298(2)
_cell_measurement_theta_max 22.60
_cell_measurement_theta_min 7.87
_cell_volume 1004.9(3)
_computing_cell_refinement 'CAD-4 Software'
_computing_data_collection 'CAD-4 Software (Enraf-Nonius, 1993)'
_computing_data_reduction 'XCAD4 (Harms & Wocadlo, 1995)'
_computing_molecular_graphics 'ORTEP-3 for Windows (Farrugia, 1997)'
_computing_publication_material 'SHELXL97 and PLATON (Spek, 2002)'
_computing_structure_refinement 'SHELXL97 (Sheldrick, 1997)'
_computing_structure_solution 'SHELXS97 (Sheldrick, 1997)'
_diffrn_ambient_temperature 298(2)
_diffrn_measured_fraction_theta_full 0.978
_diffrn_measured_fraction_theta_max 0.978
_diffrn_measurement_device_type 'Enraf--Nonius CAD-4'
_diffrn_measurement_method \w--2\q
_diffrn_radiation_monochromator graphite
_diffrn_radiation_source 'fine-focus sealed tube'
_diffrn_radiation_type CuK\a
_diffrn_radiation_wavelength 1.54180
_diffrn_reflns_av_R_equivalents 0.0263
_diffrn_reflns_av_sigmaI/netI 0.0495
_diffrn_reflns_limit_h_max 8
_diffrn_reflns_limit_h_min -9
_diffrn_reflns_limit_k_max 14
_diffrn_reflns_limit_k_min -14
_diffrn_reflns_limit_l_max 15
_diffrn_reflns_limit_l_min -15
_diffrn_reflns_number 4376
_diffrn_reflns_theta_full 74.93
_diffrn_reflns_theta_max 74.93
_diffrn_reflns_theta_min 3.75
_diffrn_standards_decay_% 0
_diffrn_standards_interval_count 250
_diffrn_standards_interval_time 3600
_diffrn_standards_number 3
_exptl_absorpt_coefficient_mu 0.881
_exptl_absorpt_correction_type none
_exptl_crystal_colour yellow
_exptl_crystal_density_diffrn 1.376
_exptl_crystal_density_method 'not measured'
_exptl_crystal_description splitter
_exptl_crystal_F_000 440
_exptl_crystal_size_max 0.25
_exptl_crystal_size_mid 0.20
_exptl_crystal_size_min 0.20
_refine_diff_density_max 0.340
_refine_diff_density_min -0.322
_refine_ls_extinction_method none
_refine_ls_goodness_of_fit_ref 1.000
_refine_ls_hydrogen_treatment mixed
_refine_ls_matrix_type full
_refine_ls_number_parameters 279
_refine_ls_number_reflns 4054
_refine_ls_number_restraints 0
_refine_ls_restrained_S_all 1.000
_refine_ls_R_factor_all 0.1195
_refine_ls_R_factor_gt 0.0590
_refine_ls_shift/su_max 0.001
_refine_ls_shift/su_mean 0.000
_refine_ls_structure_factor_coef Fsqd
_refine_ls_weighting_scheme calc
_refine_ls_wR_factor_gt 0.1814
_refine_ls_wR_factor_ref 0.2180
_reflns_number_gt 2451
_reflns_number_total 4054
_reflns_threshold_expression I>2\s(I)
_cod_data_source_file bt6547.cif
_cod_data_source_block I
_cod_database_code 2204610
_cod_database_fobs_code 2204610

loop_
_symmetry_equiv_pos_as_xyz
'x, y, z'
'-x, -y, -z'

loop_
_atom_site_label
_atom_site_fract_x
_atom_site_fract_y
_atom_site_fract_z
_atom_site_U_iso_or_equiv
_atom_site_adp_type
_atom_site_calc_flag
_atom_site_refinement_flags
_atom_site_occupancy
_atom_site_type_symbol
O1 0.8259(3) 0.6194(2) 0.29964(18) 0.0598(6) Uani d . 1 O
O2 0.8849(4) 0.7599(3) 0.7183(2) 0.0918(10) Uani d . 1 O
O3 1.0537(3) 0.81661(19) 0.29068(16) 0.0519(5) Uani d . 1 O
O4 0.9089(3) 0.87253(19) 0.07368(16) 0.0516(5) Uani d . 1 O
O5 0.5467(3) 0.74123(19) -0.08559(19) 0.0563(6) Uani d . 1 O
O6 0.2970(3) 0.62218(19) 0.01498(18) 0.0576(6) Uani d . 1 O
O7 0.4405(3) 0.5828(2) 0.23642(18) 0.0558(6) Uani d . 1 O
C1 1.1346(5) 0.8966(3) 0.6375(3) 0.0567(8) Uani d . 1 C
H1 1.1519 0.9136 0.7151 0.068 Uiso calc R 1 H
C2 1.2559(5) 0.9543(3) 0.5915(3) 0.0606(9) Uani d . 1 C
H2 1.3549 1.0110 0.6384 0.073 Uiso calc R 1 H
C3 1.2329(5) 0.9292(3) 0.4758(3) 0.0549(8) Uani d . 1 C
H3 1.3155 0.9697 0.4455 0.066 Uiso calc R 1 H
C4 1.0858(4) 0.8432(3) 0.4046(2) 0.0430(6) Uani d . 1 C
C5 0.9612(4) 0.7829(2) 0.4501(2) 0.0401(6) Uani d . 1 C
C6 0.8078(4) 0.6855(2) 0.3802(2) 0.0406(6) Uani d . 1 C
C7 0.6378(4) 0.6674(2) 0.4208(2) 0.0427(6) Uani d . 1 C
C8 0.4597(4) 0.6127(3) 0.3490(3) 0.0470(7) Uani d . 1 C
C9 0.3120(5) 0.5913(3) 0.3953(3) 0.0568(8) Uani d . 1 C
H9 0.1927 0.5570 0.3481 0.068 Uiso calc R 1 H
C10 0.3419(5) 0.6209(3) 0.5111(3) 0.0629(9) Uani d . 1 C
H10 0.2423 0.6053 0.5408 0.076 Uiso calc R 1 H
C11 0.5155(5) 0.6728(3) 0.5829(3) 0.0593(9) Uani d . 1 C
H11 0.5346 0.6907 0.6607 0.071 Uiso calc R 1 H
C12 0.6619(5) 0.6982(3) 0.5379(3) 0.0496(7) Uani d . 1 C
C13 0.8482(5) 0.7559(3) 0.6162(2) 0.0546(8) Uani d . 1 C
C14 0.9853(4) 0.8123(3) 0.5675(2) 0.0455(7) Uani d . 1 C
C15 1.1647(5) 0.8871(3) 0.2410(3) 0.0524(8) Uani d . 1 C
H15A 1.2968 0.8780 0.2690 0.063 Uiso calc R 1 H
H15B 1.1528 0.9704 0.2603 0.063 Uiso calc R 1 H
C16 1.0942(5) 0.8458(3) 0.1159(3) 0.0523(8) Uani d . 1 C
H16A 1.1773 0.8846 0.0803 0.063 Uiso calc R 1 H
H16B 1.0939 0.7607 0.0979 0.063 Uiso calc R 1 H
C17 0.8499(5) 0.8494(3) -0.0470(2) 0.0548(8) Uani d . 1 C
H17A 0.8791 0.7721 -0.0749 0.066 Uiso calc R 1 H
H17B 0.9178 0.9089 -0.0743 0.066 Uiso calc R 1 H
C18 0.6435(5) 0.8515(3) -0.0906(3) 0.0592(9) Uani d . 1 C
H18A 0.6072 0.9159 -0.0450 0.071 Uiso calc R 1 H
H18B 0.6112 0.8642 -0.1682 0.071 Uiso calc R 1 H
C19 0.3488(5) 0.7336(3) -0.1223(3) 0.0597(9) Uani d . 1 C
H19A 0.3065 0.7380 -0.2021 0.072 Uiso calc R 1 H
H19B 0.3093 0.7993 -0.0800 0.072 Uiso calc R 1 H
C20 0.2636(5) 0.6179(3) -0.1036(3) 0.0587(8) Uani d . 1 C
H20A 0.1288 0.6038 -0.1416 0.070 Uiso calc R 1 H
H20B 0.3198 0.5532 -0.1349 0.070 Uiso calc R 1 H
C21 0.2674(4) 0.5094(3) 0.0437(3) 0.0543(8) Uani d . 1 C
H21A 0.3698 0.4655 0.0364 0.065 Uiso calc R 1 H
H21B 0.1501 0.4645 -0.0071 0.065 Uiso calc R 1 H
C22 0.2591(4) 0.5258(3) 0.1630(3) 0.0555(8) Uani d . 1 C
H22A 0.1627 0.5745 0.1718 0.067 Uiso calc R 1 H
H22B 0.2275 0.4493 0.1820 0.067 Uiso calc R 1 H
O1W 0.5803(5) 0.8364(3) 0.1780(3) 0.0789(9) Uani d . 1 O
H1W 0.523(9) 0.765(6) 0.142(5) 0.14(2) Uiso d . 1 H
H2W 0.684(9) 0.843(6) 0.152(5) 0.14(2) Uiso d . 1 H

loop_
_atom_site_aniso_label
_atom_site_aniso_U_11
_atom_site_aniso_U_22
_atom_site_aniso_U_33
_atom_site_aniso_U_12
_atom_site_aniso_U_13
_atom_site_aniso_U_23
O1 0.0553(13) 0.0633(14) 0.0514(12) -0.0071(11) 0.0204(10) -0.0166(10)
O2 0.104(2) 0.133(3) 0.0366(13) 0.006(2) 0.0238(14) 0.0122(14)
O3 0.0530(12) 0.0591(13) 0.0384(11) -0.0086(10) 0.0112(9) 0.0077(9)
O4 0.0631(13) 0.0562(13) 0.0367(10) 0.0059(10) 0.0196(9) 0.0055(9)
O5 0.0599(14) 0.0496(12) 0.0551(13) 0.0070(10) 0.0098(11) 0.0111(10)
O6 0.0778(16) 0.0457(12) 0.0449(12) 0.0053(11) 0.0156(11) 0.0023(9)
O7 0.0461(12) 0.0649(14) 0.0488(12) -0.0091(10) 0.0099(10) 0.0061(10)
C1 0.069(2) 0.0565(19) 0.0333(14) 0.0135(16) 0.0008(14) -0.0032(13)
C2 0.0549(19) 0.0563(19) 0.0507(18) 0.0007(15) -0.0065(15) -0.0046(15)
C3 0.0502(17) 0.0523(17) 0.0522(18) -0.0022(14) 0.0036(14) 0.0073(14)
C4 0.0433(15) 0.0439(15) 0.0366(14) 0.0036(12) 0.0055(12) 0.0052(11)
C5 0.0428(15) 0.0379(13) 0.0359(13) 0.0067(11) 0.0070(11) 0.0041(11)
C6 0.0465(15) 0.0410(14) 0.0329(13) 0.0035(12) 0.0120(11) 0.0035(11)
C7 0.0510(16) 0.0370(13) 0.0421(14) 0.0071(12) 0.0154(12) 0.0102(11)
C8 0.0496(16) 0.0431(15) 0.0508(16) 0.0054(12) 0.0161(13) 0.0150(13)
C9 0.0518(18) 0.0546(18) 0.071(2) 0.0066(14) 0.0246(16) 0.0219(16)
C10 0.068(2) 0.066(2) 0.080(2) 0.0233(18) 0.047(2) 0.0330(18)
C11 0.077(2) 0.061(2) 0.0545(19) 0.0234(18) 0.0345(18) 0.0202(16)
C12 0.0617(19) 0.0495(16) 0.0450(16) 0.0167(14) 0.0223(14) 0.0134(13)
C13 0.070(2) 0.0619(19) 0.0336(14) 0.0186(16) 0.0163(14) 0.0065(13)
C14 0.0557(17) 0.0428(15) 0.0354(14) 0.0130(13) 0.0087(13) 0.0049(11)
C15 0.0460(16) 0.0576(18) 0.0552(18) 0.0004(14) 0.0186(14) 0.0126(15)
C16 0.0617(19) 0.0558(18) 0.0488(17) 0.0125(15) 0.0286(15) 0.0127(14)
C17 0.075(2) 0.0503(17) 0.0385(15) -0.0032(16) 0.0210(15) 0.0064(13)
C18 0.087(3) 0.0455(16) 0.0440(16) 0.0058(16) 0.0162(16) 0.0130(13)
C19 0.062(2) 0.074(2) 0.0432(16) 0.0215(18) 0.0101(15) 0.0150(15)
C20 0.0506(19) 0.073(2) 0.0429(17) 0.0043(16) 0.0058(14) 0.0000(15)
C21 0.0456(17) 0.0415(16) 0.0628(19) -0.0004(13) 0.0016(14) 0.0012(14)
C22 0.0439(16) 0.0476(17) 0.066(2) -0.0043(13) 0.0035(15) 0.0143(15)
O1W 0.0778(19) 0.0764(19) 0.0734(18) -0.0056(15) 0.0305(15) -0.0177(15)

loop_
_atom_type_symbol
_atom_type_description
_atom_type_scat_dispersion_real
_atom_type_scat_dispersion_imag
_atom_type_scat_source
C C 0.0181 0.0091 'International Tables Vol C Tables 4.2.6.8 and 6.1.1.4'
H H 0.0000 0.0000 'International Tables Vol C Tables 4.2.6.8 and 6.1.1.4'
O O 0.0492 0.0322 'International Tables Vol C Tables 4.2.6.8 and 6.1.1.4'

loop_
_geom_angle_atom_site_label_1
_geom_angle_atom_site_label_2
_geom_angle_atom_site_label_3
_geom_angle
C4 O3 C15 118.1(2)
C16 O4 C17 110.6(2)
C19 O5 C18 113.9(3)
C21 O6 C20 113.5(2)
C8 O7 C22 117.7(2)
C2 C1 C14 119.8(3)
C2 C1 H1 120.1
C14 C1 H1 120.1
C1 C2 C3 120.8(3)
C1 C2 H2 119.5
C3 C2 H2 119.5
C2 C3 C4 120.2(3)
C2 C3 H3 120.0
C4 C3 H3 120.0
O3 C4 C5 117.3(2)
O3 C4 C3 122.8(3)
C5 C4 C3 119.8(3)
C4 C5 C14 118.7(3)
C4 C5 C6 122.6(2)
C14 C5 C6 118.6(3)
O1 C6 C5 121.7(3)
O1 C6 C7 121.8(3)
C5 C6 C7 116.3(2)
C8 C7 C12 118.7(3)
C8 C7 C6 123.0(3)
C12 C7 C6 118.1(3)
O7 C8 C9 123.1(3)
O7 C8 C7 117.6(3)
C9 C8 C7 119.3(3)
C10 C9 C8 120.4(3)
C10 C9 H9 119.8
C8 C9 H9 119.8
C11 C10 C9 121.2(3)
C11 C10 H10 119.4
C9 C10 H10 119.4
C10 C11 C12 119.1(3)
C10 C11 H11 120.4
C12 C11 H11 120.4
C11 C12 C7 121.3(3)
C11 C12 C13 118.5(3)
C7 C12 C13 120.2(3)
O2 C13 C14 120.9(3)
O2 C13 C12 121.2(3)
C14 C13 C12 117.8(3)
C1 C14 C5 120.7(3)
C1 C14 C13 119.6(3)
C5 C14 C13 119.7(3)
O3 C15 C16 107.7(3)
O3 C15 H15A 110.2
C16 C15 H15A 110.2
O3 C15 H15B 110.2
C16 C15 H15B 110.2
H15A C15 H15B 108.5
O4 C16 C15 110.0(2)
O4 C16 H16A 109.7
C15 C16 H16A 109.7
O4 C16 H16B 109.7
C15 C16 H16B 109.7
H16A C16 H16B 108.2
O4 C17 C18 110.2(3)
O4 C17 H17A 109.6
C18 C17 H17A 109.6
O4 C17 H17B 109.6
C18 C17 H17B 109.6
H17A C17 H17B 108.1
O5 C18 C17 108.6(3)
O5 C18 H18A 110.0
C17 C18 H18A 110.0
O5 C18 H18B 110.0
C17 C18 H18B 110.0
H18A C18 H18B 108.4
O5 C19 C20 108.7(3)
O5 C19 H19A 110.0
C20 C19 H19A 110.0
O5 C19 H19B 110.0
C20 C19 H19B 110.0
H19A C19 H19B 108.3
O6 C20 C19 109.1(3)
O6 C20 H20A 109.8
C19 C20 H20A 109.8
O6 C20 H20B 109.8
C19 C20 H20B 109.8
H20A C20 H20B 108.3
O6 C21 C22 108.9(2)
O6 C21 H21A 109.9
C22 C21 H21A 109.9
O6 C21 H21B 109.9
C22 C21 H21B 109.9
H21A C21 H21B 108.3
O7 C22 C21 108.3(3)
O7 C22 H22A 110.1
C21 C22 H22A 110.1
O7 C22 H22B 110.1
C21 C22 H22B 110.1
H22A C22 H22B 108.4
H1W O1W H2W 105(5)

loop_
_geom_bond_atom_site_label_1
_geom_bond_atom_site_label_2
_geom_bond_distance
O1 C6 1.212(3)
O2 C13 1.221(4)
O3 C4 1.357(3)
O3 C15 1.425(4)
O4 C16 1.415(4)
O4 C17 1.424(3)
O5 C19 1.406(4)
O5 C18 1.417(4)
O6 C21 1.411(4)
O6 C20 1.425(4)
O7 C8 1.360(4)
O7 C22 1.435(4)
C1 C2 1.368(5)
C1 C14 1.392(4)
C1 H1 0.9300
C2 C3 1.390(5)
C2 H2 0.9300
C3 C4 1.398(4)
C3 H3 0.9300
C4 C5 1.397(4)
C5 C14 1.410(4)
C5 C6 1.492(4)
C6 C7 1.496(4)
C7 C8 1.403(4)
C7 C12 1.407(4)
C8 C9 1.395(4)
C9 C10 1.384(5)
C9 H9 0.9300
C10 C11 1.371(5)
C10 H10 0.9300
C11 C12 1.384(5)
C11 H11 0.9300
C12 C13 1.482(5)
C13 C14 1.473(5)
C15 C16 1.488(4)
C15 H15A 0.9700
C15 H15B 0.9700
C16 H16A 0.9700
C16 H16B 0.9700
C17 C18 1.486(5)
C17 H17A 0.9700
C17 H17B 0.9700
C18 H18A 0.9700
C18 H18B 0.9700
C19 C20 1.498(5)
C19 H19A 0.9700
C19 H19B 0.9700
C20 H20A 0.9700
C20 H20B 0.9700
C21 C22 1.492(5)
C21 H21A 0.9700
C21 H21B 0.9700
C22 H22A 0.9700
C22 H22B 0.9700
O1W H1W 0.90(7)
O1W H2W 0.88(6)

loop_
_geom_hbond_atom_site_label_D
_geom_hbond_atom_site_label_H
_geom_hbond_atom_site_label_A
_geom_hbond_site_symmetry_A
_geom_hbond_distance_DH
_geom_hbond_distance_HA
_geom_hbond_distance_DA
_geom_hbond_angle_DHA
O1W H1W O6 . 0.88(7) 2.30(7) 3.127(4) 157(6)
O1W H2W O4 . 0.89(6) 2.21(6) 3.095(4) 170(5)
C2 H2 O1W 2_776 0.93 2.56 3.308(4) 138
C20 H20B O1 2_665 0.97 2.54 3.255(4) 131

loop_
_geom_torsion_atom_site_label_1
_geom_torsion_atom_site_label_2
_geom_torsion_atom_site_label_3
_geom_torsion_atom_site_label_4
_geom_torsion
C14 C1 C2 C3 -0.5(5)
C1 C2 C3 C4 -0.7(5)
C15 O3 C4 C5 172.5(3)
C15 O3 C4 C3 -5.8(4)
C2 C3 C4 O3 178.5(3)
C2 C3 C4 C5 0.3(5)
O3 C4 C5 C14 -177.1(3)
C3 C4 C5 C14 1.2(4)
O3 C4 C5 C6 5.2(4)
C3 C4 C5 C6 -176.5(3)
C4 C5 C6 O1 32.2(4)
C14 C5 C6 O1 -145.5(3)
C4 C5 C6 C7 -152.9(3)
C14 C5 C6 C7 29.4(4)
O1 C6 C7 C8 -28.4(4)
C5 C6 C7 C8 156.7(3)
O1 C6 C7 C12 146.3(3)
C5 C6 C7 C12 -28.6(4)
C22 O7 C8 C9 -0.5(4)
C22 O7 C8 C7 179.5(3)
C12 C7 C8 O7 -179.4(3)
C6 C7 C8 O7 -4.7(4)
C12 C7 C8 C9 0.6(4)
C6 C7 C8 C9 175.2(3)
O7 C8 C9 C10 178.2(3)
C7 C8 C9 C10 -1.7(5)
C8 C9 C10 C11 0.7(5)
C9 C10 C11 C12 1.5(5)
C10 C11 C12 C7 -2.6(5)
C10 C11 C12 C13 179.2(3)
C8 C7 C12 C11 1.6(4)
C6 C7 C12 C11 -173.3(3)
C8 C7 C12 C13 179.8(3)
C6 C7 C12 C13 4.9(4)
C11 C12 C13 O2 14.4(5)
C7 C12 C13 O2 -163.8(3)
C11 C12 C13 C14 -163.3(3)
C7 C12 C13 C14 18.5(4)
C2 C1 C14 C5 2.1(5)
C2 C1 C14 C13 -176.2(3)
C4 C5 C14 C1 -2.4(4)
C6 C5 C14 C1 175.4(3)
C4 C5 C14 C13 175.9(3)
C6 C5 C14 C13 -6.3(4)
O2 C13 C14 C1 -17.1(5)
C12 C13 C14 C1 160.6(3)
O2 C13 C14 C5 164.6(3)
C12 C13 C14 C5 -17.7(4)
C4 O3 C15 C16 -176.3(3)
C17 O4 C16 C15 171.6(2)
O3 C15 C16 O4 66.9(3)
C16 O4 C17 C18 167.4(3)
C19 O5 C18 C17 178.5(2)
O4 C17 C18 O5 -79.9(3)
C18 O5 C19 C20 -175.2(3)
C21 O6 C20 C19 -164.4(3)
O5 C19 C20 O6 70.6(3)
C20 O6 C21 C22 -166.1(3)
C8 O7 C22 C21 176.0(2)
O6 C21 C22 O7 -64.8(3)

loop_
_cod_related_entry_id
_cod_related_entry_database
_cod_related_entry_code
1 ChemSpider 21130234
